data_7064039
loop_
_publ_author_name
'Moskalik, Mikhail Yu.'
'Myasnikova, Valentina S.'
'Astakhova, Vera V.'
'Borodina, Tatyana N.'
'Zinchenko, Sergey V.'
'Shainyan, Bagrat A.'

_publ_section_title
;
 Chemo-, regio-, and stereoselective heterocyclization of sulfonamides and
 d-limonene with solvent interception
;
_journal_issue 41
_journal_name_full 'New Journal of Chemistry'
_journal_page_first 18097
_journal_page_last 18102
_journal_paper_doi 10.1039/D5NJ02510A
_journal_volume 49
_journal_year 2025
_chemical_formula_moiety 'C19 H23 F3 N2 O2 S'
_chemical_formula_sum 'C19 H23 F3 N2 O2 S'
_chemical_formula_weight 400.45
_chemical_melting_point 411.15
_chemical_name_systematic
2,3a-dimethyl-6-(prop-1-en-2-yl)-1-((4-(trifluoromethyl)phenyl)sulfonyl)-3a,4,5,6,7,7a-hexahydro-1H-benzo[d]imidazole
_space_group_crystal_system orthorhombic
_space_group_IT_number 19
_space_group_name_Hall 'P 2ac 2ab'
_space_group_name_H-M_alt 'P 21 21 21'
_atom_sites_solution_hydrogens geom
_atom_sites_solution_primary direct
_audit_creation_date 2024-06-28
_audit_creation_method
;
Olex2 1.5
(compiled 2024.02.16 svn.r378c4104 for OlexSys, GUI svn.r6928)
;
_audit_update_record
;
2024-09-06 deposited with the CCDC.	2025-09-18 downloaded from the CCDC.
;
_cell_angle_alpha 90
_cell_angle_beta 90
_cell_angle_gamma 90
_cell_formula_units_Z 4
_cell_length_a 9.5856(4)
_cell_length_b 10.5654(4)
_cell_length_c 20.1903(8)
_cell_measurement_reflns_used 9903
_cell_measurement_temperature 294(2)
_cell_measurement_theta_max 62.15
_cell_measurement_theta_min 4.38
_cell_volume 2044.79(14)
_computing_cell_refinement 'SAINT V8.32B (BRUKER, 2016)'
_computing_data_reduction 'SAINT V8.32B (BRUKER, 2016)'
_computing_molecular_graphics 'Olex2 1.5 (Dolomanov et al., 2009)'
_computing_publication_material 'Olex2 1.5 (Dolomanov et al., 2009)'
_computing_structure_refinement 'XL  (Sheldrick, 2008)'
_computing_structure_solution 'SHELXS  (Sheldrick, 2008)'
_diffrn_ambient_temperature 294.0
_diffrn_measured_fraction_theta_full 0.884
_diffrn_measured_fraction_theta_max 0.992
_diffrn_measurement_device_type 'Bruker D8 VENTURE PHOTON 100 CMOS'
_diffrn_measurement_method '\f and \w scans'
_diffrn_radiation_type CuK\a
_diffrn_radiation_wavelength 1.54178
_diffrn_reflns_av_R_equivalents 0.0941
_diffrn_reflns_av_unetI/netI 0.0412
_diffrn_reflns_Laue_measured_fraction_full 0.884
_diffrn_reflns_Laue_measured_fraction_max 0.992
_diffrn_reflns_limit_h_max 11
_diffrn_reflns_limit_h_min -11
_diffrn_reflns_limit_k_max 12
_diffrn_reflns_limit_k_min -12
_diffrn_reflns_limit_l_max 22
_diffrn_reflns_limit_l_min -23
_diffrn_reflns_number 25188
_diffrn_reflns_point_group_measured_fraction_full 0.879
_diffrn_reflns_point_group_measured_fraction_max 0.990
_diffrn_reflns_theta_full 67.679
_diffrn_reflns_theta_max 62.681
_diffrn_reflns_theta_min 4.380
_diffrn_source_current 1.0
_diffrn_source_power 0.05
_diffrn_source_voltage 50.0
_diffrn_standards_number 0
_exptl_absorpt_coefficient_mu 1.788
_exptl_absorpt_correction_T_max 0.7522
_exptl_absorpt_correction_T_min 0.4391
_exptl_absorpt_correction_type multi-scan
_exptl_absorpt_process_details
;
SADABS-2016/2 (Bruker,2016/2) was used for absorption correction.
wR2(int) was 0.1582 before and 0.0812 after correction.
The Ratio of minimum to maximum transmission is 0.5838.
The \l/2 correction factor is Not present.
;
_exptl_crystal_colour colourless
_exptl_crystal_colour_primary colourless
_exptl_crystal_density_diffrn 1.301
_exptl_crystal_description plate
_exptl_crystal_F_000 840
_exptl_crystal_recrystallization_method 'Re-crystallisation from solvent: chloroform'
_exptl_crystal_size_max 0.295
_exptl_crystal_size_mid 0.222
_exptl_crystal_size_min 0.101
_refine_diff_density_max 0.228
_refine_diff_density_min -0.264
_refine_diff_density_rms 0.046
_refine_ls_abs_structure_details
;
 Flack x determined using 1068 quotients [(I+)-(I-)]/[(I+)+(I-)]
 (Parsons and Flack (2004), Acta Cryst. A60, s61).
;
_refine_ls_abs_structure_Flack 0.038(10)
_refine_ls_extinction_method none
_refine_ls_goodness_of_fit_ref 1.053
_refine_ls_hydrogen_treatment constr
_refine_ls_matrix_type full
_refine_ls_number_parameters 275
_refine_ls_number_reflns 3251
_refine_ls_number_restraints 15
_refine_ls_restrained_S_all 1.102
_refine_ls_R_factor_all 0.0493
_refine_ls_R_factor_gt 0.0395
_refine_ls_shift/su_max 0.031
_refine_ls_shift/su_mean 0.002
_refine_ls_structure_factor_coef Fsqd
_refine_ls_weighting_details 'w=1/[\s^2^(Fo^2^)+(0.0517P)^2^+0.0986P] where P=(Fo^2^+2Fc^2^)/3'
_refine_ls_weighting_scheme calc
_refine_ls_wR_factor_gt 0.0903
_refine_ls_wR_factor_ref 0.0955
_reflns_Friedel_coverage 0.730
_reflns_Friedel_fraction_full 0.872
_reflns_Friedel_fraction_max 0.988
_reflns_number_gt 2798
_reflns_number_total 3251
_reflns_threshold_expression 'I > 2\s(I)'
_cod_data_source_file d5nj02510a2.cif
_cod_data_source_block 3g
_cod_depositor_comments 'Adding full bibliography for 7064036--7064040.cif.'
_cod_database_code 7064039
_shelxl_version_number 2013-3
_shelx_space_group_comment
;
The symmetry employed for this shelxl refinement is uniquely defined
by the following loop, which should always be used as a source of
symmetry information in preference to the above space-group names.
They are only intended as comments.
;
_shelx_estimated_absorpt_t_max 0.840
_shelx_estimated_absorpt_t_min 0.621
_olex2_refinement_description
;
1. Fixed Uiso
 At 1.2 times of:
  All C(H) groups, All C(H,H) groups
 At 1.5 times of:
  All C(H,H,H) groups
2. Restrained distances
 F1-C18 \\sim F1A-C18
 with sigma of 0.02
 C18-F3 \\sim C18-F3A
 with sigma of 0.02
 C18-F2 \\sim C18-F2A
 with sigma of 0.02
3. Uiso/Uaniso restraints and constraints
Uanis(C11) \\sim Ueq: with sigma of 0.009 and sigma for terminal atoms of 0.018
Uanis(C10) \\sim Ueq: with sigma of 0.01 and sigma for terminal atoms of 0.02
4. Others
 Sof(F2A)=Sof(F3A)=Sof(F1A)=1-FVAR(1)
 Sof(F1)=Sof(F3)=Sof(F2)=FVAR(1)
5.a Ternary CH refined with riding coordinates:
 C5(H5), C3(H3)
5.b Secondary CH2 refined with riding coordinates:
 C4(H4A,H4B), C2(H2A,H2B), C1(H1A,H1B)
5.c Aromatic/amide H refined with riding coordinates:
 C14(H14), C13(H13), C16(H16), C17(H17)
5.d X=CH2 refined with riding coordinates:
 C10(H10A,H10B)
5.e Idealised Me refined as rotating group:
 C8(H8A,H8B,H8C), C19(H19A,H19B,H19C), C11(H11A,H11B,H11C)
;
_olex2_submission_special_instructions 'No special instructions were received'

loop_
_space_group_symop_operation_xyz
'x, y, z'
'x+1/2, -y+1/2, -z'
'-x, y+1/2, -z+1/2'
'-x+1/2, -y, z+1/2'

loop_
_atom_site_label
_atom_site_type_symbol
_atom_site_fract_x
_atom_site_fract_y
_atom_site_fract_z
_atom_site_U_iso_or_equiv
_atom_site_adp_type
_atom_site_occupancy
_atom_site_site_symmetry_order
_atom_site_calc_flag
_atom_site_refinement_flags_posn
_atom_site_refinement_flags_adp
_atom_site_refinement_flags_occupancy
_atom_site_disorder_assembly
_atom_site_disorder_group
S1 S 0.11857(8) 0.22168(8) 0.21709(4) 0.0569(3) Uani 1 1 d . . . . .
O1 O 0.0110(3) 0.1446(3) 0.19024(14) 0.0822(8) Uani 1 1 d . . . . .
O2 O 0.1337(3) 0.3505(2) 0.19785(13) 0.0787(8) Uani 1 1 d . . . . .
N1 N 0.2669(3) 0.1546(2) 0.20112(13) 0.0498(6) Uani 1 1 d . . . . .
N2 N 0.4290(3) 0.0013(2) 0.21341(15) 0.0596(7) Uani 1 1 d . . . . .
F1 F -0.0507(9) 0.264(2) 0.5332(5) 0.163(8) Uani 0.61(3) 1 d D . P A 1
C18 C 0.0640(9) 0.2118(8) 0.5137(3) 0.1185(19) Uani 1 1 d D . . . .
C15 C 0.0759(4) 0.2132(5) 0.4395(2) 0.0794(11) Uani 1 1 d . . . . .
C14 C 0.1402(5) 0.3124(4) 0.4090(2) 0.0801(11) Uani 1 1 d . . . . .
H14 H 0.1765 0.3799 0.4349 0.096 Uiso 1 1 calc R U . . .
C13 C 0.1530(4) 0.3157(3) 0.3416(2) 0.0695(10) Uani 1 1 d . . . . .
H13 H 0.1987 0.3849 0.3209 0.083 Uiso 1 1 calc R U . . .
C12 C 0.1003(3) 0.2195(3) 0.30418(15) 0.0526(7) Uani 1 1 d . . . . .
C5 C 0.4024(3) 0.2236(3) 0.19972(14) 0.0468(6) Uani 1 1 d . . . . .
H5 H 0.3980 0.3020 0.2274 0.056 Uiso 1 1 calc R U . . .
C4 C 0.4345(3) 0.2553(3) 0.12805(16) 0.0580(8) Uani 1 1 d . . . . .
H4A H 0.3868 0.3354 0.1164 0.070 Uiso 1 1 calc R U . . .
H4B H 0.3955 0.1878 0.0995 0.070 Uiso 1 1 calc R U . . .
C3 C 0.5908(4) 0.2693(4) 0.11281(19) 0.0729(10) Uani 1 1 d . . . . .
H3 H 0.6279 0.3403 0.1404 0.087 Uiso 1 1 calc R U . . .
C9 C 0.6115(6) 0.3040(5) 0.0409(3) 0.1072(17) Uani 1 1 d . . . . .
F3 F 0.1596(16) 0.273(3) 0.5457(4) 0.166(9) Uani 0.61(3) 1 d D . P A 1
C16 C 0.0207(6) 0.1194(5) 0.4020(2) 0.0991(15) Uani 1 1 d . . . . .
H16 H -0.0268 0.0513 0.4229 0.119 Uiso 1 1 calc R U . . .
C17 C 0.0324(5) 0.1214(4) 0.3340(2) 0.0801(11) Uani 1 1 d . . . . .
H17 H -0.0065 0.0550 0.3082 0.096 Uiso 1 1 calc R U . . .
C7 C 0.3018(4) 0.0230(3) 0.20170(16) 0.0531(8) Uani 1 1 d . . . . .
C6 C 0.4965(3) 0.1233(3) 0.23214(16) 0.0533(8) Uani 1 1 d . . . . .
C2 C 0.6635(4) 0.1473(4) 0.1348(2) 0.0759(11) Uani 1 1 d . . . . .
H2A H 0.6224 0.0742 0.1111 0.091 Uiso 1 1 calc R U . . .
H2B H 0.7638 0.1517 0.1234 0.091 Uiso 1 1 calc R U . . .
C1 C 0.6474(4) 0.1291(4) 0.2079(2) 0.0709(10) Uani 1 1 d . . . . .
H1A H 0.6952 0.1996 0.2309 0.085 Uiso 1 1 calc R U . . .
H1B H 0.6950 0.0497 0.2207 0.085 Uiso 1 1 calc R U . . .
C8 C 0.4937(5) 0.1322(4) 0.30736(19) 0.0734(10) Uani 1 1 d . . . . .
H8A H 0.3974 0.1232 0.3230 0.110 Uiso 1 1 calc R U . . .
H8B H 0.5305 0.2146 0.3212 0.110 Uiso 1 1 calc R U . . .
H8C H 0.5512 0.0646 0.3263 0.110 Uiso 1 1 calc R U . . .
C19 C 0.1958(4) -0.0750(4) 0.1864(2) 0.0791(12) Uani 1 1 d . . . . .
H19A H 0.2424 -0.1563 0.1788 0.119 Uiso 1 1 calc R U . . .
H19B H 0.1441 -0.0505 0.1465 0.119 Uiso 1 1 calc R U . . .
H19C H 0.1310 -0.0830 0.2237 0.119 Uiso 1 1 calc R U . . .
C11 C 0.5906(13) 0.2124(10) -0.0098(4) 0.218(5) Uani 1 1 d . U . . .
H11A H 0.6705 0.1545 -0.0111 0.327 Uiso 1 1 calc R U . . .
H11B H 0.5816 0.2552 -0.0526 0.327 Uiso 1 1 calc R U . . .
H11C H 0.5054 0.1643 -0.0006 0.327 Uiso 1 1 calc R U . . .
C10 C 0.6550(16) 0.4150(10) 0.0238(6) 0.251(7) Uani 1 1 d . U . . .
H10A H 0.6720 0.4336 -0.0215 0.301 Uiso 1 1 calc R U . . .
H10B H 0.6699 0.4781 0.0565 0.301 Uiso 1 1 calc R U . . .
F2 F 0.070(4) 0.0972(13) 0.5389(6) 0.223(14) Uani 0.61(3) 1 d D . P A 1
F2A F 0.168(3) 0.166(5) 0.5387(9) 0.182(14) Uani 0.39(3) 1 d D . P A 2
F3A F 0.052(8) 0.322(2) 0.5379(8) 0.26(3) Uani 0.39(3) 1 d D . P A 2
F1A F -0.039(3) 0.135(3) 0.5316(9) 0.182(14) Uani 0.39(3) 1 d D . P A 2

loop_
_atom_site_aniso_label
_atom_site_aniso_U_11
_atom_site_aniso_U_22
_atom_site_aniso_U_33
_atom_site_aniso_U_23
_atom_site_aniso_U_13
_atom_site_aniso_U_12
S1 0.0512(4) 0.0691(5) 0.0502(4) 0.0078(4) 0.0010(3) 0.0124(4)
O1 0.0529(14) 0.124(2) 0.0699(17) -0.0086(15) -0.0126(12) 0.0018(15)
O2 0.0909(18) 0.0744(15) 0.0708(16) 0.0233(12) 0.0183(14) 0.0342(14)
N1 0.0490(14) 0.0447(12) 0.0559(16) -0.0009(11) 0.0050(12) 0.0009(11)
N2 0.0684(19) 0.0458(14) 0.0645(17) -0.0026(13) -0.0105(14) 0.0061(12)
F1 0.121(7) 0.29(2) 0.082(4) -0.046(8) 0.039(4) 0.013(7)
C18 0.140(6) 0.149(5) 0.067(3) 0.006(4) 0.026(4) 0.005(5)
C15 0.082(3) 0.098(3) 0.058(2) 0.003(2) 0.0158(19) 0.009(2)
C14 0.086(3) 0.090(3) 0.064(2) -0.0181(19) 0.006(2) -0.003(2)
C13 0.080(2) 0.061(2) 0.067(2) 0.0003(16) 0.0128(19) -0.0131(18)
C12 0.0460(16) 0.0556(16) 0.0561(17) 0.0034(15) 0.0078(13) 0.0053(15)
C5 0.0480(15) 0.0424(13) 0.0501(16) -0.0049(12) 0.0021(12) 0.0005(13)
C4 0.0597(18) 0.0623(19) 0.0520(18) 0.0032(14) 0.0063(14) -0.0012(14)
C3 0.068(2) 0.084(2) 0.067(2) -0.0070(19) 0.0149(17) -0.017(2)
C9 0.097(3) 0.132(4) 0.093(4) 0.015(3) 0.044(3) -0.017(3)
F3 0.140(9) 0.29(2) 0.063(4) -0.017(10) -0.003(5) -0.039(10)
C16 0.130(4) 0.091(3) 0.076(3) 0.011(3) 0.036(3) -0.026(3)
C17 0.092(3) 0.076(2) 0.073(3) -0.002(2) 0.022(2) -0.026(2)
C7 0.061(2) 0.0469(16) 0.0511(19) 0.0006(14) -0.0018(15) -0.0005(14)
C6 0.0554(17) 0.0490(16) 0.0554(19) -0.0067(14) -0.0087(15) 0.0053(13)
C2 0.053(2) 0.089(3) 0.086(3) -0.026(2) 0.0068(18) 0.0013(18)
C1 0.056(2) 0.077(2) 0.080(3) -0.0157(19) -0.0111(18) 0.0079(16)
C8 0.087(3) 0.076(2) 0.057(2) 0.0028(17) -0.0163(19) 0.001(2)
C19 0.079(3) 0.060(2) 0.098(3) -0.0035(19) -0.005(2) -0.0170(18)
C11 0.315(12) 0.263(10) 0.076(4) -0.011(5) 0.034(6) -0.125(10)
C10 0.420(18) 0.176(7) 0.157(8) 0.052(6) 0.120(10) -0.032(10)
F2 0.41(4) 0.173(9) 0.081(6) 0.046(5) 0.030(14) -0.026(18)
F2A 0.22(2) 0.27(3) 0.057(8) 0.028(14) -0.006(9) 0.11(2)
F3A 0.52(8) 0.197(19) 0.070(9) -0.027(9) 0.03(3) 0.14(4)
F1A 0.203(18) 0.26(4) 0.080(9) 0.054(13) 0.052(10) -0.032(18)

loop_
_atom_type_symbol
_atom_type_description
_atom_type_scat_dispersion_real
_atom_type_scat_dispersion_imag
_atom_type_scat_source
C C 0.0181 0.0091 'International Tables Vol C Tables 4.2.6.8 and 6.1.1.4'
H H 0.0000 0.0000 'International Tables Vol C Tables 4.2.6.8 and 6.1.1.4'
N N 0.0311 0.0180 'International Tables Vol C Tables 4.2.6.8 and 6.1.1.4'
O O 0.0492 0.0322 'International Tables Vol C Tables 4.2.6.8 and 6.1.1.4'
S S 0.3331 0.5567 'International Tables Vol C Tables 4.2.6.8 and 6.1.1.4'
F F 0.0727 0.0534 'International Tables Vol C Tables 4.2.6.8 and 6.1.1.4'

loop_
_geom_angle_atom_site_label_1
_geom_angle_atom_site_label_2
_geom_angle_atom_site_label_3
_geom_angle
_geom_angle_site_symmetry_1
_geom_angle_site_symmetry_3
_geom_angle_publ_flag
O1 S1 O2 121.19(18) . . ?
O1 S1 N1 108.04(15) . . ?
O1 S1 C12 107.47(16) . . ?
O2 S1 N1 105.94(15) . . ?
O2 S1 C12 107.11(15) . . ?
N1 S1 C12 106.21(14) . . ?
C5 N1 S1 123.68(18) . . ?
C7 N1 S1 129.0(2) . . ?
C7 N1 C5 105.8(2) . . ?
C7 N2 C6 108.0(2) . . ?
F1 C18 C15 111.4(8) . . ?
F1 C18 F3 103.8(11) . . ?
F1 C18 F2 108.1(14) . . ?
F3 C18 C15 116.1(7) . . ?
F3 C18 F2 103.7(13) . . ?
F2 C18 C15 113.0(9) . . ?
F2A C18 C15 110.8(10) . . ?
F2A C18 F3A 106(2) . . ?
F2A C18 F1A 104.6(19) . . ?
F3A C18 C15 112.6(10) . . ?
F3A C18 F1A 113(2) . . ?
F1A C18 C15 109.5(11) . . ?
C14 C15 C18 119.4(5) . . ?
C16 C15 C18 121.4(5) . . ?
C16 C15 C14 119.2(4) . . ?
C15 C14 H14 119.7 . . ?
C15 C14 C13 120.6(4) . . ?
C13 C14 H14 119.7 . . ?
C14 C13 H13 120.0 . . ?
C12 C13 C14 120.0(3) . . ?
C12 C13 H13 120.0 . . ?
C13 C12 S1 120.4(2) . . ?
C17 C12 S1 119.8(3) . . ?
C17 C12 C13 119.9(3) . . ?
N1 C5 H5 111.0 . . ?
N1 C5 C4 107.6(2) . . ?
N1 C5 C6 99.6(2) . . ?
C4 C5 H5 111.0 . . ?
C4 C5 C6 116.0(2) . . ?
C6 C5 H5 111.0 . . ?
C5 C4 H4A 108.7 . . ?
C5 C4 H4B 108.7 . . ?
C5 C4 C3 114.2(3) . . ?
H4A C4 H4B 107.6 . . ?
C3 C4 H4A 108.7 . . ?
C3 C4 H4B 108.7 . . ?
C4 C3 H3 107.9 . . ?
C9 C3 C4 110.1(3) . . ?
C9 C3 H3 107.9 . . ?
C9 C3 C2 115.0(4) . . ?
C2 C3 C4 107.7(3) . . ?
C2 C3 H3 107.9 . . ?
C11 C9 C3 120.5(5) . . ?
C10 C9 C3 121.3(7) . . ?
C10 C9 C11 118.1(7) . . ?
C15 C16 H16 119.5 . . ?
C15 C16 C17 120.9(4) . . ?
C17 C16 H16 119.5 . . ?
C12 C17 C16 119.3(4) . . ?
C12 C17 H17 120.3 . . ?
C16 C17 H17 120.3 . . ?
N1 C7 C19 121.1(3) . . ?
N2 C7 N1 113.8(3) . . ?
N2 C7 C19 125.0(3) . . ?
N2 C6 C5 103.5(2) . . ?
N2 C6 C1 111.4(3) . . ?
N2 C6 C8 107.4(3) . . ?
C1 C6 C5 113.0(3) . . ?
C8 C6 C5 111.8(3) . . ?
C8 C6 C1 109.5(3) . . ?
C3 C2 H2A 109.6 . . ?
C3 C2 H2B 109.6 . . ?
H2A C2 H2B 108.1 . . ?
C1 C2 C3 110.3(3) . . ?
C1 C2 H2A 109.6 . . ?
C1 C2 H2B 109.6 . . ?
C6 C1 H1A 108.6 . . ?
C6 C1 H1B 108.6 . . ?
C2 C1 C6 114.7(3) . . ?
C2 C1 H1A 108.6 . . ?
C2 C1 H1B 108.6 . . ?
H1A C1 H1B 107.6 . . ?
C6 C8 H8A 109.5 . . ?
C6 C8 H8B 109.5 . . ?
C6 C8 H8C 109.5 . . ?
H8A C8 H8B 109.5 . . ?
H8A C8 H8C 109.5 . . ?
H8B C8 H8C 109.5 . . ?
C7 C19 H19A 109.5 . . ?
C7 C19 H19B 109.5 . . ?
C7 C19 H19C 109.5 . . ?
H19A C19 H19B 109.5 . . ?
H19A C19 H19C 109.5 . . ?
H19B C19 H19C 109.5 . . ?
C9 C11 H11A 109.5 . . ?
C9 C11 H11B 109.5 . . ?
C9 C11 H11C 109.5 . . ?
H11A C11 H11B 109.5 . . ?
H11A C11 H11C 109.5 . . ?
H11B C11 H11C 109.5 . . ?
C9 C10 H10A 120.0 . . ?
C9 C10 H10B 120.0 . . ?
H10A C10 H10B 120.0 . . ?

loop_
_geom_bond_atom_site_label_1
_geom_bond_atom_site_label_2
_geom_bond_distance
_geom_bond_site_symmetry_2
_geom_bond_publ_flag
S1 O1 1.421(3) . ?
S1 O2 1.423(3) . ?
S1 N1 1.621(3) . ?
S1 C12 1.767(3) . ?
N1 C5 1.490(4) . ?
N1 C7 1.430(4) . ?
N2 C7 1.264(4) . ?
N2 C6 1.491(4) . ?
F1 C18 1.293(12) . ?
C18 C15 1.503(7) . ?
C18 F3 1.292(12) . ?
C18 F2 1.315(15) . ?
C18 F2A 1.219(15) . ?
C18 F3A 1.263(18) . ?
C18 F1A 1.330(18) . ?
C15 C14 1.363(6) . ?
C15 C16 1.354(7) . ?
C14 H14 0.9500 . ?
C14 C13 1.366(6) . ?
C13 H13 0.9500 . ?
C13 C12 1.364(5) . ?
C12 C17 1.365(5) . ?
C5 H5 1.0000 . ?
C5 C4 1.517(4) . ?
C5 C6 1.538(4) . ?
C4 H4A 0.9900 . ?
C4 H4B 0.9900 . ?
C4 C3 1.536(5) . ?
C3 H3 1.0000 . ?
C3 C9 1.511(7) . ?
C3 C2 1.531(6) . ?
C9 C11 1.423(10) . ?
C9 C10 1.292(11) . ?
C16 H16 0.9500 . ?
C16 C17 1.378(7) . ?
C17 H17 0.9500 . ?
C7 C19 1.483(5) . ?
C6 C1 1.528(5) . ?
C6 C8 1.522(5) . ?
C2 H2A 0.9900 . ?
C2 H2B 0.9900 . ?
C2 C1 1.496(6) . ?
C1 H1A 0.9900 . ?
C1 H1B 0.9900 . ?
C8 H8A 0.9800 . ?
C8 H8B 0.9800 . ?
C8 H8C 0.9800 . ?
C19 H19A 0.9800 . ?
C19 H19B 0.9800 . ?
C19 H19C 0.9800 . ?
C11 H11A 0.9800 . ?
C11 H11B 0.9800 . ?
C11 H11C 0.9800 . ?
C10 H10A 0.9500 . ?
C10 H10B 0.9500 . ?

loop_
_geom_torsion_atom_site_label_1
_geom_torsion_atom_site_label_2
_geom_torsion_atom_site_label_3
_geom_torsion_atom_site_label_4
_geom_torsion
_geom_torsion_site_symmetry_1
_geom_torsion_site_symmetry_2
_geom_torsion_site_symmetry_3
_geom_torsion_site_symmetry_4
_geom_torsion_publ_flag
S1 N1 C5 C4 -97.5(3) . . . . ?
S1 N1 C5 C6 141.1(2) . . . . ?
S1 N1 C7 N2 -153.2(3) . . . . ?
S1 N1 C7 C19 29.6(5) . . . . ?
S1 C12 C17 C16 178.9(4) . . . . ?
O1 S1 N1 C5 158.0(3) . . . . ?
O1 S1 N1 C7 -38.5(3) . . . . ?
O1 S1 C12 C13 -156.6(3) . . . . ?
O1 S1 C12 C17 23.0(3) . . . . ?
O2 S1 N1 C5 26.8(3) . . . . ?
O2 S1 N1 C7 -169.7(3) . . . . ?
O2 S1 C12 C13 -25.0(3) . . . . ?
O2 S1 C12 C17 154.7(3) . . . . ?
N1 S1 C12 C13 87.9(3) . . . . ?
N1 S1 C12 C17 -92.4(3) . . . . ?
N1 C5 C4 C3 -153.4(3) . . . . ?
N1 C5 C6 N2 29.4(3) . . . . ?
N1 C5 C6 C1 150.0(3) . . . . ?
N1 C5 C6 C8 -85.8(3) . . . . ?
N2 C6 C1 C2 73.0(4) . . . . ?
F1 C18 C15 C14 91.0(13) . . . . ?
F1 C18 C15 C16 -87.2(13) . . . . ?
C18 C15 C14 C13 179.7(5) . . . . ?
C18 C15 C16 C17 -179.9(6) . . . . ?
C15 C14 C13 C12 0.5(6) . . . . ?
C15 C16 C17 C12 -0.2(8) . . . . ?
C14 C15 C16 C17 1.9(8) . . . . ?
C14 C13 C12 S1 -179.1(3) . . . . ?
C14 C13 C12 C17 1.3(6) . . . . ?
C13 C12 C17 C16 -1.4(6) . . . . ?
C12 S1 N1 C5 -86.9(3) . . . . ?
C12 S1 N1 C7 76.6(3) . . . . ?
C5 N1 C7 N2 12.6(4) . . . . ?
C5 N1 C7 C19 -164.6(3) . . . . ?
C5 C4 C3 C9 -178.6(3) . . . . ?
C5 C4 C3 C2 55.3(4) . . . . ?
C5 C6 C1 C2 -43.0(4) . . . . ?
C4 C5 C6 N2 -85.7(3) . . . . ?
C4 C5 C6 C1 34.9(4) . . . . ?
C4 C5 C6 C8 159.0(3) . . . . ?
C4 C3 C9 C11 -73.2(8) . . . . ?
C4 C3 C9 C10 110.2(9) . . . . ?
C4 C3 C2 C1 -62.2(4) . . . . ?
C3 C2 C1 C6 58.2(4) . . . . ?
C9 C3 C2 C1 174.5(4) . . . . ?
F3 C18 C15 C14 -27.4(18) . . . . ?
F3 C18 C15 C16 154.4(17) . . . . ?
C16 C15 C14 C13 -2.1(7) . . . . ?
C7 N1 C5 C4 95.8(3) . . . . ?
C7 N1 C5 C6 -25.6(3) . . . . ?
C7 N2 C6 C5 -24.3(4) . . . . ?
C7 N2 C6 C1 -146.0(3) . . . . ?
C7 N2 C6 C8 94.1(3) . . . . ?
C6 N2 C7 N1 7.8(4) . . . . ?
C6 N2 C7 C19 -175.2(3) . . . . ?
C6 C5 C4 C3 -42.9(4) . . . . ?
C2 C3 C9 C11 48.8(8) . . . . ?
C2 C3 C9 C10 -127.9(9) . . . . ?
C8 C6 C1 C2 -168.4(3) . . . . ?
F2 C18 C15 C14 -147(2) . . . . ?
F2 C18 C15 C16 35(2) . . . . ?
F2A C18 C15 C14 -86(3) . . . . ?
F2A C18 C15 C16 96(3) . . . . ?
F3A C18 C15 C14 33(4) . . . . ?
F3A C18 C15 C16 -146(4) . . . . ?
F1A C18 C15 C14 159.0(18) . . . . ?
F1A C18 C15 C16 -19(2) . . . . ?
